data_7105985
loop_
_publ_author_name
'Lingling Rong'
'Qiancai Liu'
'Yingbo Shi'
'Jie Tang'

_publ_section_title
;
 Fluoradenes via palladium-catalyzed intramolecular arylation
;
_journal_name_full Chem.Commun.
_journal_page_first 2155
_journal_paper_doi 10.1039/c0cc05004k
_journal_volume 47
_journal_year 2011
_chemical_formula_sum 'C37 H25 N'
_chemical_formula_weight 483.58
_chemical_name_systematic
;
?
;
_space_group_IT_number 14
_symmetry_cell_setting monoclinic
_symmetry_space_group_name_Hall '-P 2ybc'
_symmetry_space_group_name_H-M 'P 1 21/c 1'
_atom_sites_solution_hydrogens geom
_atom_sites_solution_primary direct
_atom_sites_solution_secondary difmap
_audit_creation_method SHELXL-97
_cell_angle_alpha 90.00
_cell_angle_beta 96.475(2)
_cell_angle_gamma 90.00
_cell_formula_units_Z 4
_cell_length_a 8.2045(4)
_cell_length_b 28.7349(14)
_cell_length_c 10.9365(5)
_cell_measurement_temperature 173(2)
_cell_volume 2561.9(2)
_computing_structure_refinement 'SHELXL-97 (Sheldrick, 1997)'
_computing_structure_solution 'SHELXS-97 (Sheldrick, 1990)'
_diffrn_ambient_temperature 173(2)
_diffrn_measured_fraction_theta_full 0.999
_diffrn_measured_fraction_theta_max 0.999
_diffrn_radiation_monochromator graphite
_diffrn_radiation_source 'fine-focus sealed tube'
_diffrn_radiation_type MoK\a
_diffrn_radiation_wavelength 0.71073
_diffrn_reflns_av_R_equivalents 0.1344
_diffrn_reflns_av_sigmaI/netI 0.0870
_diffrn_reflns_limit_h_max 9
_diffrn_reflns_limit_h_min -9
_diffrn_reflns_limit_k_max 34
_diffrn_reflns_limit_k_min -34
_diffrn_reflns_limit_l_max 12
_diffrn_reflns_limit_l_min -13
_diffrn_reflns_number 29335
_diffrn_reflns_theta_full 25.01
_diffrn_reflns_theta_max 25.01
_diffrn_reflns_theta_min 2.00
_exptl_absorpt_coefficient_mu 0.072
_exptl_absorpt_correction_T_max 0.9900
_exptl_absorpt_correction_T_min 0.9636
_exptl_absorpt_correction_type multi-scan
_exptl_crystal_colour colorless
_exptl_crystal_density_diffrn 1.254
_exptl_crystal_density_method 'not measured'
_exptl_crystal_description block
_exptl_crystal_F_000 1016
_exptl_crystal_size_max 0.52
_exptl_crystal_size_mid 0.36
_exptl_crystal_size_min 0.14
_refine_diff_density_max 0.158
_refine_diff_density_min -0.204
_refine_diff_density_rms 0.039
_refine_ls_extinction_method none
_refine_ls_goodness_of_fit_ref 0.998
_refine_ls_hydrogen_treatment constr
_refine_ls_matrix_type full
_refine_ls_number_parameters 343
_refine_ls_number_reflns 4506
_refine_ls_number_restraints 0
_refine_ls_restrained_S_all 0.998
_refine_ls_R_factor_all 0.1211
_refine_ls_R_factor_gt 0.0509
_refine_ls_shift/su_max 0.000
_refine_ls_shift/su_mean 0.000
_refine_ls_structure_factor_coef Fsqd
_refine_ls_weighting_details 'calc w=1/[\s^2^(Fo^2^)+(0.0470P)^2^+0.0000P] where P=(Fo^2^+2Fc^2^)/3'
_refine_ls_weighting_scheme calc
_refine_ls_wR_factor_gt 0.0956
_refine_ls_wR_factor_ref 0.1184
_reflns_number_gt 2519
_reflns_number_total 4506
_reflns_threshold_expression >2sigma(I)
_cod_data_source_file C0CC05004K.TXT
_cod_data_source_block z4
_cod_depositor_comments
;
The following automatic conversions were performed:

'_symmetry_cell_setting' value 'Monoclinic' changed to 'monoclinic'
according to the built-in table from CIF Core dictionary named
'cif_core.dic' version 2.4.1 from 2010-06-29.

Automatic conversion script
Id: cif_fix_values 1646 2011-03-28 12:23:43Z adriana 
;
_cod_original_sg_symbol_H-M P2(1)/c
_cod_database_code 7105985

loop_
_symmetry_equiv_pos_as_xyz
'x, y, z'
'-x, y+1/2, -z+1/2'
'-x, -y, -z'
'x, -y-1/2, z-1/2'

loop_
_atom_site_label
_atom_site_type_symbol
_atom_site_fract_x
_atom_site_fract_y
_atom_site_fract_z
_atom_site_U_iso_or_equiv
_atom_site_adp_type
_atom_site_occupancy
_atom_site_symmetry_multiplicity
_atom_site_calc_flag
_atom_site_refinement_flags
_atom_site_disorder_assembly
_atom_site_disorder_group
N1 N 1.0823(3) 0.74467(6) 0.4885(2) 0.0550(6) Uani 1 1 d . . .
C1 C 1.2348(3) 0.74149(8) 0.5632(2) 0.0430(6) Uani 1 1 d . . .
C2 C 1.3397(4) 0.70546(9) 0.5474(3) 0.0664(9) Uani 1 1 d . . .
H2A H 1.3095 0.6824 0.4867 0.080 Uiso 1 1 calc R . .
C3 C 1.4883(4) 0.70239(11) 0.6185(4) 0.0970(12) Uani 1 1 d . . .
H3A H 1.5595 0.6770 0.6077 0.116 Uiso 1 1 calc R . .
C4 C 1.5337(4) 0.73536(12) 0.7042(4) 0.0962(13) Uani 1 1 d . . .
H4A H 1.6372 0.7334 0.7525 0.115 Uiso 1 1 calc R . .
C5 C 1.4299(4) 0.77132(11) 0.7205(3) 0.0797(10) Uani 1 1 d . . .
H5A H 1.4619 0.7946 0.7802 0.096 Uiso 1 1 calc R . .
C6 C 1.2793(3) 0.77426(9) 0.6513(2) 0.0571(8) Uani 1 1 d . . .
H6A H 1.2065 0.7990 0.6648 0.069 Uiso 1 1 calc R . .
C7 C 1.0174(4) 0.78882(8) 0.4510(2) 0.0512(7) Uani 1 1 d . . .
C8 C 1.1160(4) 0.82148(9) 0.4020(2) 0.0628(8) Uani 1 1 d . . .
H8A H 1.2268 0.8141 0.3930 0.075 Uiso 1 1 calc R . .
C9 C 1.0542(5) 0.86479(10) 0.3661(3) 0.0746(10) Uani 1 1 d . . .
H9A H 1.1217 0.8870 0.3316 0.090 Uiso 1 1 calc R . .
C10 C 0.8959(6) 0.87532(11) 0.3808(3) 0.0855(11) Uani 1 1 d . . .
H10A H 0.8540 0.9052 0.3570 0.103 Uiso 1 1 calc R . .
C11 C 0.7956(4) 0.84378(12) 0.4293(3) 0.0859(11) Uani 1 1 d . . .
H11A H 0.6851 0.8516 0.4384 0.103 Uiso 1 1 calc R . .
C12 C 0.8577(4) 0.80008(10) 0.4650(3) 0.0676(9) Uani 1 1 d . . .
H12A H 0.7894 0.7780 0.4991 0.081 Uiso 1 1 calc R . .
C13 C 0.6461(3) 0.55982(7) 0.1691(2) 0.0356(6) Uani 1 1 d . . .
C14 C 0.6872(3) 0.53688(9) 0.0654(2) 0.0484(7) Uani 1 1 d . . .
H14A H 0.6228 0.5408 -0.0117 0.058 Uiso 1 1 calc R . .
C15 C 0.8238(3) 0.50823(9) 0.0761(3) 0.0538(7) Uani 1 1 d . . .
H15A H 0.8516 0.4918 0.0060 0.065 Uiso 1 1 calc R . .
C16 C 0.9199(3) 0.50325(9) 0.1872(3) 0.0511(7) Uani 1 1 d . . .
H16A H 1.0141 0.4838 0.1924 0.061 Uiso 1 1 calc R . .
C17 C 0.8807(3) 0.52629(8) 0.2914(2) 0.0403(6) Uani 1 1 d . . .
H17A H 0.9486 0.5233 0.3674 0.048 Uiso 1 1 calc R . .
C18 C 0.7423(3) 0.55348(7) 0.2831(2) 0.0318(6) Uani 1 1 d . . .
C19 C 0.6728(3) 0.58282(7) 0.38212(19) 0.0304(5) Uani 1 1 d . . .
C20 C 0.5122(3) 0.59622(7) 0.3125(2) 0.0307(5) Uani 1 1 d . . .
C21 C 0.4971(3) 0.58642(7) 0.1888(2) 0.0351(6) Uani 1 1 d . . .
C22 C 0.3413(3) 0.59195(8) 0.1246(2) 0.0467(7) Uani 1 1 d . . .
H22A H 0.3244 0.5883 0.0378 0.056 Uiso 1 1 calc R . .
C23 C 0.2116(3) 0.60297(8) 0.1906(3) 0.0495(7) Uani 1 1 d . . .
H23A H 0.1080 0.6099 0.1465 0.059 Uiso 1 1 calc R . .
C24 C 0.2270(3) 0.60424(7) 0.3185(2) 0.0436(6) Uani 1 1 d . . .
H24A H 0.1337 0.6086 0.3614 0.052 Uiso 1 1 calc R . .
C25 C 0.3829(3) 0.59896(7) 0.3820(2) 0.0338(6) Uani 1 1 d . . .
C26 C 0.4468(3) 0.58063(7) 0.5048(2) 0.0332(6) Uani 1 1 d . . .
C27 C 0.6092(3) 0.56433(7) 0.4992(2) 0.0308(5) Uani 1 1 d . . .
C28 C 0.6853(3) 0.53818(8) 0.5950(2) 0.0394(6) Uani 1 1 d . . .
H28A H 0.7924 0.5261 0.5909 0.047 Uiso 1 1 calc R . .
C29 C 0.6038(3) 0.52977(8) 0.6972(2) 0.0471(7) Uani 1 1 d . . .
H29A H 0.6545 0.5111 0.7625 0.057 Uiso 1 1 calc R . .
C30 C 0.4507(3) 0.54804(8) 0.7051(2) 0.0490(7) Uani 1 1 d . . .
H30A H 0.3995 0.5433 0.7778 0.059 Uiso 1 1 calc R . .
C31 C 0.3699(3) 0.57317(8) 0.6088(2) 0.0441(6) Uani 1 1 d . . .
H31A H 0.2631 0.5851 0.6143 0.053 Uiso 1 1 calc R . .
C32 C 0.7856(3) 0.62544(7) 0.4126(2) 0.0309(5) Uani 1 1 d . . .
C33 C 0.8063(3) 0.65820(7) 0.3223(2) 0.0382(6) Uani 1 1 d . . .
H33A H 0.7518 0.6538 0.2418 0.046 Uiso 1 1 calc R . .
C34 C 0.9039(3) 0.69683(8) 0.3465(2) 0.0435(7) Uani 1 1 d . . .
H34A H 0.9159 0.7185 0.2826 0.052 Uiso 1 1 calc R . .
C35 C 0.9847(3) 0.70445(7) 0.4630(2) 0.0401(6) Uani 1 1 d . . .
C36 C 0.9666(3) 0.67190(8) 0.5524(2) 0.0485(7) Uani 1 1 d . . .
H36A H 1.0219 0.6762 0.6327 0.058 Uiso 1 1 calc R . .
C37 C 0.8695(3) 0.63295(8) 0.5278(2) 0.0422(6) Uani 1 1 d . . .
H37A H 0.8602 0.6109 0.5913 0.051 Uiso 1 1 calc R . .

loop_
_atom_site_aniso_label
_atom_site_aniso_U_11
_atom_site_aniso_U_22
_atom_site_aniso_U_33
_atom_site_aniso_U_23
_atom_site_aniso_U_13
_atom_site_aniso_U_12
N1 0.0497(15) 0.0287(11) 0.0790(16) 0.0045(11) -0.0262(13) -0.0081(10)
C1 0.0384(17) 0.0318(14) 0.0550(17) -0.0012(12) -0.0117(14) -0.0049(12)
C2 0.051(2) 0.0487(18) 0.095(2) -0.0244(16) -0.0140(17) 0.0004(15)
C3 0.048(2) 0.059(2) 0.175(4) -0.021(2) -0.026(2) 0.0084(18)
C4 0.069(3) 0.063(2) 0.141(3) 0.001(2) -0.056(2) -0.011(2)
C5 0.085(3) 0.061(2) 0.084(2) -0.0144(18) -0.032(2) -0.016(2)
C6 0.0517(19) 0.0430(16) 0.0718(19) -0.0164(15) -0.0144(16) -0.0028(14)
C7 0.060(2) 0.0313(14) 0.0557(17) -0.0033(12) -0.0201(15) -0.0045(14)
C8 0.081(2) 0.0438(17) 0.0581(19) 0.0004(14) -0.0148(16) -0.0120(16)
C9 0.123(3) 0.0449(19) 0.0504(19) 0.0035(15) -0.016(2) -0.012(2)
C10 0.134(4) 0.0430(19) 0.071(2) -0.0005(17) -0.026(2) 0.012(2)
C11 0.089(3) 0.060(2) 0.102(3) -0.013(2) -0.017(2) 0.022(2)
C12 0.064(2) 0.0489(18) 0.085(2) 0.0000(16) -0.0111(18) 0.0032(16)
C13 0.0413(16) 0.0335(13) 0.0317(14) 0.0006(11) 0.0031(12) -0.0099(11)
C14 0.0554(18) 0.0539(16) 0.0371(15) -0.0042(12) 0.0102(14) -0.0140(14)
C15 0.0524(19) 0.0591(18) 0.0538(18) -0.0197(14) 0.0231(16) -0.0153(15)
C16 0.0364(16) 0.0515(16) 0.0679(19) -0.0147(15) 0.0168(15) -0.0004(13)
C17 0.0325(15) 0.0375(14) 0.0504(16) -0.0034(12) 0.0027(12) -0.0021(12)
C18 0.0323(14) 0.0285(12) 0.0346(14) -0.0018(10) 0.0037(11) -0.0058(11)
C19 0.0292(14) 0.0290(12) 0.0321(13) -0.0007(10) -0.0010(11) -0.0028(10)
C20 0.0293(14) 0.0226(12) 0.0385(14) -0.0001(10) -0.0042(12) -0.0007(10)
C21 0.0367(16) 0.0312(13) 0.0350(14) 0.0040(10) -0.0066(12) -0.0060(11)
C22 0.0543(19) 0.0400(15) 0.0418(15) 0.0043(12) -0.0117(15) -0.0088(13)
C23 0.0383(17) 0.0420(15) 0.064(2) 0.0065(13) -0.0131(15) 0.0008(13)
C24 0.0298(16) 0.0361(14) 0.0637(18) -0.0011(12) 0.0006(14) 0.0013(11)
C25 0.0279(15) 0.0251(12) 0.0472(15) -0.0051(11) -0.0006(12) 0.0001(10)
C26 0.0340(15) 0.0288(12) 0.0371(14) -0.0051(11) 0.0048(12) -0.0048(11)
C27 0.0312(14) 0.0280(12) 0.0322(13) -0.0038(10) -0.0003(11) -0.0062(11)
C28 0.0369(15) 0.0383(14) 0.0412(15) -0.0004(12) -0.0030(13) -0.0016(12)
C29 0.062(2) 0.0416(15) 0.0365(15) 0.0074(12) 0.0006(14) -0.0110(14)
C30 0.0579(19) 0.0506(16) 0.0406(16) -0.0055(13) 0.0153(15) -0.0195(14)
C31 0.0410(16) 0.0446(15) 0.0481(16) -0.0048(13) 0.0111(13) -0.0054(13)
C32 0.0284(14) 0.0280(12) 0.0353(14) -0.0019(11) -0.0003(11) -0.0011(10)
C33 0.0385(15) 0.0359(14) 0.0372(14) 0.0005(11) -0.0097(11) -0.0062(12)
C34 0.0417(16) 0.0346(14) 0.0509(17) 0.0110(12) -0.0088(14) -0.0040(12)
C35 0.0368(16) 0.0285(13) 0.0517(17) -0.0026(12) -0.0098(13) -0.0033(11)
C36 0.0558(18) 0.0454(15) 0.0400(15) -0.0012(13) -0.0132(13) -0.0097(14)
C37 0.0487(17) 0.0397(14) 0.0356(15) 0.0045(11) -0.0064(13) -0.0108(12)

loop_
_atom_type_symbol
_atom_type_description
_atom_type_scat_dispersion_real
_atom_type_scat_dispersion_imag
_atom_type_scat_source
C C 0.0033 0.0016 'International Tables Vol C Tables 4.2.6.8 and 6.1.1.4'
H H 0.0000 0.0000 'International Tables Vol C Tables 4.2.6.8 and 6.1.1.4'
N N 0.0061 0.0033 'International Tables Vol C Tables 4.2.6.8 and 6.1.1.4'

loop_
_geom_angle_atom_site_label_1
_geom_angle_atom_site_label_2
_geom_angle_atom_site_label_3
_geom_angle
_geom_angle_site_symmetry_1
_geom_angle_site_symmetry_3
_geom_angle_publ_flag
C35 N1 C1 120.27(19) . . ?
C35 N1 C7 119.2(2) . . ?
C1 N1 C7 120.2(2) . . ?
C6 C1 C2 119.2(3) . . ?
C6 C1 N1 120.7(2) . . ?
C2 C1 N1 120.1(2) . . ?
C1 C2 C3 120.5(3) . . ?
C1 C2 H2A 119.8 . . ?
C3 C2 H2A 119.8 . . ?
C4 C3 C2 120.3(3) . . ?
C4 C3 H3A 119.9 . . ?
C2 C3 H3A 119.9 . . ?
C3 C4 C5 119.6(3) . . ?
C3 C4 H4A 120.2 . . ?
C5 C4 H4A 120.2 . . ?
C4 C5 C6 120.6(3) . . ?
C4 C5 H5A 119.7 . . ?
C6 C5 H5A 119.7 . . ?
C1 C6 C5 119.8(3) . . ?
C1 C6 H6A 120.1 . . ?
C5 C6 H6A 120.1 . . ?
C12 C7 C8 119.3(3) . . ?
C12 C7 N1 120.6(3) . . ?
C8 C7 N1 120.1(3) . . ?
C9 C8 C7 120.5(3) . . ?
C9 C8 H8A 119.7 . . ?
C7 C8 H8A 119.7 . . ?
C10 C9 C8 119.4(3) . . ?
C10 C9 H9A 120.3 . . ?
C8 C9 H9A 120.3 . . ?
C9 C10 C11 121.4(3) . . ?
C9 C10 H10A 119.3 . . ?
C11 C10 H10A 119.3 . . ?
C10 C11 C12 119.2(3) . . ?
C10 C11 H11A 120.4 . . ?
C12 C11 H11A 120.4 . . ?
C7 C12 C11 120.2(3) . . ?
C7 C12 H12A 119.9 . . ?
C11 C12 H12A 119.9 . . ?
C14 C13 C18 119.9(2) . . ?
C14 C13 C21 130.3(2) . . ?
C18 C13 C21 109.17(19) . . ?
C15 C14 C13 118.9(2) . . ?
C15 C14 H14A 120.5 . . ?
C13 C14 H14A 120.5 . . ?
C16 C15 C14 120.8(2) . . ?
C16 C15 H15A 119.6 . . ?
C14 C15 H15A 119.6 . . ?
C15 C16 C17 120.8(2) . . ?
C15 C16 H16A 119.6 . . ?
C17 C16 H16A 119.6 . . ?
C18 C17 C16 118.9(2) . . ?
C18 C17 H17A 120.5 . . ?
C16 C17 H17A 120.5 . . ?
C17 C18 C13 120.6(2) . . ?
C17 C18 C19 129.6(2) . . ?
C13 C18 C19 109.74(19) . . ?
C20 C19 C27 98.71(17) . . ?
C20 C19 C18 99.12(17) . . ?
C27 C19 C18 126.10(17) . . ?
C20 C19 C32 112.13(17) . . ?
C27 C19 C32 110.24(16) . . ?
C18 C19 C32 109.04(17) . . ?
C21 C20 C25 124.5(2) . . ?
C21 C20 C19 115.17(19) . . ?
C25 C20 C19 115.0(2) . . ?
C20 C21 C22 116.6(2) . . ?
C20 C21 C13 105.33(19) . . ?
C22 C21 C13 135.3(2) . . ?
C23 C22 C21 118.5(2) . . ?
C23 C22 H22A 120.8 . . ?
C21 C22 H22A 120.8 . . ?
C22 C23 C24 122.7(2) . . ?
C22 C23 H23A 118.6 . . ?
C24 C23 H23A 118.6 . . ?
C23 C24 C25 118.2(2) . . ?
C23 C24 H24A 120.9 . . ?
C25 C24 H24A 120.9 . . ?
C20 C25 C24 116.9(2) . . ?
C20 C25 C26 105.33(19) . . ?
C24 C25 C26 134.5(2) . . ?
C31 C26 C27 120.2(2) . . ?
C31 C26 C25 130.9(2) . . ?
C27 C26 C25 108.44(19) . . ?
C28 C27 C26 119.6(2) . . ?
C28 C27 C19 131.0(2) . . ?
C26 C27 C19 109.34(18) . . ?
C27 C28 C29 119.2(2) . . ?
C27 C28 H28A 120.4 . . ?
C29 C28 H28A 120.4 . . ?
C30 C29 C28 120.8(2) . . ?
C30 C29 H29A 119.6 . . ?
C28 C29 H29A 119.6 . . ?
C29 C30 C31 121.0(2) . . ?
C29 C30 H30A 119.5 . . ?
C31 C30 H30A 119.5 . . ?
C26 C31 C30 119.0(2) . . ?
C26 C31 H31A 120.5 . . ?
C30 C31 H31A 120.5 . . ?
C37 C32 C33 117.0(2) . . ?
C37 C32 C19 122.94(19) . . ?
C33 C32 C19 120.06(19) . . ?
C34 C33 C32 121.6(2) . . ?
C34 C33 H33A 119.2 . . ?
C32 C33 H33A 119.2 . . ?
C33 C34 C35 120.8(2) . . ?
C33 C34 H34A 119.6 . . ?
C35 C34 H34A 119.6 . . ?
C36 C35 C34 117.9(2) . . ?
C36 C35 N1 121.3(2) . . ?
C34 C35 N1 120.8(2) . . ?
C35 C36 C37 121.2(2) . . ?
C35 C36 H36A 119.4 . . ?
C37 C36 H36A 119.4 . . ?
C32 C37 C36 121.4(2) . . ?
C32 C37 H37A 119.3 . . ?
C36 C37 H37A 119.3 . . ?

loop_
_geom_bond_atom_site_label_1
_geom_bond_atom_site_label_2
_geom_bond_distance
_geom_bond_site_symmetry_2
_geom_bond_publ_flag
N1 C35 1.416(3) . ?
N1 C1 1.418(3) . ?
N1 C7 1.418(3) . ?
C1 C6 1.367(3) . ?
C1 C2 1.370(3) . ?
C2 C3 1.373(4) . ?
C2 H2A 0.9500 . ?
C3 C4 1.355(4) . ?
C3 H3A 0.9500 . ?
C4 C5 1.364(4) . ?
C4 H4A 0.9500 . ?
C5 C6 1.377(4) . ?
C5 H5A 0.9500 . ?
C6 H6A 0.9500 . ?
C7 C12 1.375(4) . ?
C7 C8 1.385(4) . ?
C8 C9 1.384(4) . ?
C8 H8A 0.9500 . ?
C9 C10 1.360(4) . ?
C9 H9A 0.9500 . ?
C10 C11 1.370(5) . ?
C10 H10A 0.9500 . ?
C11 C12 1.394(4) . ?
C11 H11A 0.9500 . ?
C12 H12A 0.9500 . ?
C13 C14 1.386(3) . ?
C13 C18 1.410(3) . ?
C13 C21 1.478(3) . ?
C14 C15 1.385(3) . ?
C14 H14A 0.9500 . ?
C15 C16 1.380(3) . ?
C15 H15A 0.9500 . ?
C16 C17 1.387(3) . ?
C16 H16A 0.9500 . ?
C17 C18 1.373(3) . ?
C17 H17A 0.9500 . ?
C18 C19 1.532(3) . ?
C19 C20 1.496(3) . ?
C19 C27 1.531(3) . ?
C19 C32 1.549(3) . ?
C20 C21 1.374(3) . ?
C20 C25 1.376(3) . ?
C21 C22 1.396(3) . ?
C22 C23 1.388(3) . ?
C22 H22A 0.9500 . ?
C23 C24 1.391(3) . ?
C23 H23A 0.9500 . ?
C24 C25 1.394(3) . ?
C24 H24A 0.9500 . ?
C25 C26 1.482(3) . ?
C26 C31 1.378(3) . ?
C26 C27 1.420(3) . ?
C27 C28 1.380(3) . ?
C28 C29 1.387(3) . ?
C28 H28A 0.9500 . ?
C29 C30 1.373(3) . ?
C29 H29A 0.9500 . ?
C30 C31 1.383(3) . ?
C30 H30A 0.9500 . ?
C31 H31A 0.9500 . ?
C32 C37 1.382(3) . ?
C32 C33 1.389(3) . ?
C33 C34 1.377(3) . ?
C33 H33A 0.9500 . ?
C34 C35 1.385(3) . ?
C34 H34A 0.9500 . ?
C35 C36 1.373(3) . ?
C36 C37 1.383(3) . ?
C36 H36A 0.9500 . ?
C37 H37A 0.9500 . ?

loop_
_geom_torsion_atom_site_label_1
_geom_torsion_atom_site_label_2
_geom_torsion_atom_site_label_3
_geom_torsion_atom_site_label_4
_geom_torsion
_geom_torsion_site_symmetry_1
_geom_torsion_site_symmetry_2
_geom_torsion_site_symmetry_3
_geom_torsion_site_symmetry_4
_geom_torsion_publ_flag
C35 N1 C1 C6 -137.1(3) . . . . ?
C7 N1 C1 C6 35.3(4) . . . . ?
C35 N1 C1 C2 43.1(4) . . . . ?
C7 N1 C1 C2 -144.4(3) . . . . ?
C6 C1 C2 C3 -0.4(4) . . . . ?
N1 C1 C2 C3 179.3(3) . . . . ?
C1 C2 C3 C4 -0.9(5) . . . . ?
C2 C3 C4 C5 0.9(6) . . . . ?
C3 C4 C5 C6 0.3(6) . . . . ?
C2 C1 C6 C5 1.6(4) . . . . ?
N1 C1 C6 C5 -178.1(3) . . . . ?
C4 C5 C6 C1 -1.6(5) . . . . ?
C35 N1 C7 C12 41.9(4) . . . . ?
C1 N1 C7 C12 -130.7(3) . . . . ?
C35 N1 C7 C8 -139.4(2) . . . . ?
C1 N1 C7 C8 48.0(3) . . . . ?
C12 C7 C8 C9 -0.7(4) . . . . ?
N1 C7 C8 C9 -179.4(2) . . . . ?
C7 C8 C9 C10 0.8(4) . . . . ?
C8 C9 C10 C11 -0.7(5) . . . . ?
C9 C10 C11 C12 0.4(5) . . . . ?
C8 C7 C12 C11 0.5(4) . . . . ?
N1 C7 C12 C11 179.2(2) . . . . ?
C10 C11 C12 C7 -0.3(5) . . . . ?
C18 C13 C14 C15 -0.4(3) . . . . ?
C21 C13 C14 C15 -169.9(2) . . . . ?
C13 C14 C15 C16 -1.4(4) . . . . ?
C14 C15 C16 C17 1.0(4) . . . . ?
C15 C16 C17 C18 1.4(4) . . . . ?
C16 C17 C18 C13 -3.2(3) . . . . ?
C16 C17 C18 C19 -179.1(2) . . . . ?
C14 C13 C18 C17 2.8(3) . . . . ?
C21 C13 C18 C17 174.34(19) . . . . ?
C14 C13 C18 C19 179.38(19) . . . . ?
C21 C13 C18 C19 -9.1(2) . . . . ?
C17 C18 C19 C20 -172.1(2) . . . . ?
C13 C18 C19 C20 11.7(2) . . . . ?
C17 C18 C19 C27 -64.2(3) . . . . ?
C13 C18 C19 C27 119.6(2) . . . . ?
C17 C18 C19 C32 70.6(3) . . . . ?
C13 C18 C19 C32 -105.6(2) . . . . ?
C27 C19 C20 C21 -140.11(18) . . . . ?
C18 C19 C20 C21 -11.2(2) . . . . ?
C32 C19 C20 C21 103.8(2) . . . . ?
C27 C19 C20 C25 15.4(2) . . . . ?
C18 C19 C20 C25 144.34(18) . . . . ?
C32 C19 C20 C25 -100.7(2) . . . . ?
C25 C20 C21 C22 17.8(3) . . . . ?
C19 C20 C21 C22 170.69(19) . . . . ?
C25 C20 C21 C13 -146.4(2) . . . . ?
C19 C20 C21 C13 6.5(2) . . . . ?
C14 C13 C21 C20 172.3(2) . . . . ?
C18 C13 C21 C20 1.9(2) . . . . ?
C14 C13 C21 C22 12.5(4) . . . . ?
C18 C13 C21 C22 -157.9(2) . . . . ?
C20 C21 C22 C23 -5.3(3) . . . . ?
C13 C21 C22 C23 152.8(2) . . . . ?
C21 C22 C23 C24 -6.5(3) . . . . ?
C22 C23 C24 C25 6.8(3) . . . . ?
C21 C20 C25 C24 -17.5(3) . . . . ?
C19 C20 C25 C24 -170.40(18) . . . . ?
C21 C20 C25 C26 145.3(2) . . . . ?
C19 C20 C25 C26 -7.7(2) . . . . ?
C23 C24 C25 C20 4.6(3) . . . . ?
C23 C24 C25 C26 -151.7(2) . . . . ?
C20 C25 C26 C31 -176.6(2) . . . . ?
C24 C25 C26 C31 -18.5(4) . . . . ?
C20 C25 C26 C27 -4.5(2) . . . . ?
C24 C25 C26 C27 153.6(2) . . . . ?
C31 C26 C27 C28 4.5(3) . . . . ?
C25 C26 C27 C28 -168.58(18) . . . . ?
C31 C26 C27 C19 -172.38(19) . . . . ?
C25 C26 C27 C19 14.5(2) . . . . ?
C20 C19 C27 C28 166.2(2) . . . . ?
C18 C19 C27 C28 58.1(3) . . . . ?
C32 C19 C27 C28 -76.3(3) . . . . ?
C20 C19 C27 C26 -17.4(2) . . . . ?
C18 C19 C27 C26 -125.5(2) . . . . ?
C32 C19 C27 C26 100.2(2) . . . . ?
C26 C27 C28 C29 -2.4(3) . . . . ?
C19 C27 C28 C29 173.7(2) . . . . ?
C27 C28 C29 C30 -1.6(3) . . . . ?
C28 C29 C30 C31 3.5(4) . . . . ?
C27 C26 C31 C30 -2.6(3) . . . . ?
C25 C26 C31 C30 168.7(2) . . . . ?
C29 C30 C31 C26 -1.4(3) . . . . ?
C20 C19 C32 C37 133.8(2) . . . . ?
C27 C19 C32 C37 24.9(3) . . . . ?
C18 C19 C32 C37 -117.5(2) . . . . ?
C20 C19 C32 C33 -46.3(3) . . . . ?
C27 C19 C32 C33 -155.2(2) . . . . ?
C18 C19 C32 C33 62.5(2) . . . . ?
C37 C32 C33 C34 -1.0(3) . . . . ?
C19 C32 C33 C34 179.1(2) . . . . ?
C32 C33 C34 C35 -0.3(4) . . . . ?
C33 C34 C35 C36 1.1(4) . . . . ?
C33 C34 C35 N1 -178.7(2) . . . . ?
C1 N1 C35 C36 41.0(3) . . . . ?
C7 N1 C35 C36 -131.5(3) . . . . ?
C1 N1 C35 C34 -139.2(2) . . . . ?
C7 N1 C35 C34 48.3(3) . . . . ?
C34 C35 C36 C37 -0.7(4) . . . . ?
N1 C35 C36 C37 179.1(2) . . . . ?
C33 C32 C37 C36 1.4(3) . . . . ?
C19 C32 C37 C36 -178.7(2) . . . . ?
C35 C36 C37 C32 -0.6(4) . . . . ?
